data_7160835
loop_
_publ_author_name
'Sk, Eman Ali'
'Khan, Abu Taleb'

_publ_section_title
;
 Reactivity study of 4-hydroxy-2<i>H</i>-chromene-2-thiones with
 symmetrical 1,4-acetylene dicarboxylates and methyl propiolate using
 ytterbium(III) triflate as catalyst: stereoselective synthesis of
 substituted fumarate and (<i>Z</i>) acrylate derivatives.
;
_journal_issue 45
_journal_name_full 'Organic &amp; biomolecular chemistry'
_journal_page_first 10336
_journal_page_last 10344
_journal_paper_doi 10.1039/d5ob01518a
_journal_volume 23
_journal_year 2025
_chemical_formula_moiety 'C13 H9 F O4 S'
_chemical_formula_sum 'C13 H9 F O4 S'
_chemical_formula_weight 280.26
_space_group_crystal_system monoclinic
_space_group_IT_number 14
_space_group_name_Hall '-P 2yn'
_space_group_name_H-M_alt 'P 1 21/n 1'
_atom_sites_solution_hydrogens geom
_audit_creation_date 2025-09-19
_audit_creation_method
;
Olex2 1.5-beta
(compiled 2024.02.16 svn.r378c4104 for OlexSys, GUI svn.r6928)
;
_audit_update_record
;
2025-09-19 deposited with the CCDC.	2025-10-17 downloaded from the CCDC.
;
_cell_angle_alpha 90
_cell_angle_beta 90.479(7)
_cell_angle_gamma 90
_cell_formula_units_Z 12
_cell_length_a 10.802(3)
_cell_length_b 13.196(3)
_cell_length_c 25.591(6)
_cell_measurement_reflns_used 9956
_cell_measurement_temperature 296(2)
_cell_measurement_theta_max 27.09
_cell_measurement_theta_min 2.44
_cell_volume 3647.7(16)
_computing_cell_refinement 'SAINT V8.40B (?, 2016)'
_computing_data_reduction 'SAINT V8.40B (?, 2016)'
_computing_molecular_graphics 'Olex2 1.5-beta (Dolomanov et al., 2009)'
_computing_publication_material 'Olex2 1.5-beta (Dolomanov et al., 2009)'
_computing_structure_refinement 'XL  (Sheldrick, 2008)'
_computing_structure_solution 'olex2.solve 1.5-beta (Bourhis et al., 2015)'
_diffrn_ambient_temperature 296.00
_diffrn_detector_area_resol_mean 7.9
_diffrn_measured_fraction_theta_full 0.998
_diffrn_measured_fraction_theta_max 0.998
_diffrn_measurement_device_type CMOS-PHOTONII-7
_diffrn_measurement_method '\w and \f scans'
_diffrn_radiation_type MoK\a
_diffrn_radiation_wavelength 0.71073
_diffrn_reflns_av_R_equivalents 0.0370
_diffrn_reflns_av_unetI/netI 0.0159
_diffrn_reflns_Laue_measured_fraction_full 0.998
_diffrn_reflns_Laue_measured_fraction_max 0.998
_diffrn_reflns_limit_h_max 12
_diffrn_reflns_limit_h_min -12
_diffrn_reflns_limit_k_max 15
_diffrn_reflns_limit_k_min -15
_diffrn_reflns_limit_l_max 30
_diffrn_reflns_limit_l_min -30
_diffrn_reflns_number 84819
_diffrn_reflns_point_group_measured_fraction_full 0.998
_diffrn_reflns_point_group_measured_fraction_max 0.998
_diffrn_reflns_theta_full 24.999
_diffrn_reflns_theta_max 24.999
_diffrn_reflns_theta_min 2.040
_exptl_absorpt_coefficient_mu 0.286
_exptl_absorpt_correction_T_max 0.7455
_exptl_absorpt_correction_T_min 0.6467
_exptl_absorpt_correction_type multi-scan
_exptl_absorpt_process_details
;
SADABS-2016/2 (Bruker,2016/2) was used for absorption correction.
wR2(int) was 0.1364 before and 0.0610 after correction.
The Ratio of minimum to maximum transmission is 0.8675.
The \l/2 correction factor is Not present.
;
_exptl_crystal_colour 'very faint yellow'
_exptl_crystal_density_diffrn 1.531
_exptl_crystal_description needle
_exptl_crystal_F_000 1728
_exptl_crystal_size_max 0.9854
_exptl_crystal_size_mid 0.7622
_exptl_crystal_size_min 0.5345
_refine_diff_density_max 0.488
_refine_diff_density_min -0.287
_refine_diff_density_rms 0.040
_refine_ls_extinction_method none
_refine_ls_goodness_of_fit_ref 1.115
_refine_ls_hydrogen_treatment constr
_refine_ls_matrix_type full
_refine_ls_number_parameters 517
_refine_ls_number_reflns 6410
_refine_ls_number_restraints 0
_refine_ls_restrained_S_all 1.115
_refine_ls_R_factor_all 0.0642
_refine_ls_R_factor_gt 0.0445
_refine_ls_shift/su_max 0.001
_refine_ls_shift/su_mean 0.000
_refine_ls_structure_factor_coef Fsqd
_refine_ls_weighting_details 'w=1/[\s^2^(Fo^2^)+(0.0545P)^2^+2.2911P] where P=(Fo^2^+2Fc^2^)/3'
_refine_ls_weighting_scheme calc
_refine_ls_wR_factor_gt 0.1116
_refine_ls_wR_factor_ref 0.1420
_reflns_Friedel_coverage 0.000
_reflns_number_gt 4794
_reflns_number_total 6410
_reflns_threshold_expression 'I > 2\s(I)'
_cod_data_source_file d5ob01518a2.cif
_cod_data_source_block 1atke5f_0m_a
_cod_depositor_comments 'Adding full bibliography for 7160834--7160836.cif.'
_cod_original_cell_volume 3647.7(15)
_cod_database_code 7160835
_shelx_shelxl_version_number 2019/1
_shelx_space_group_comment
;
The symmetry employed for this shelxl refinement is uniquely defined
by the following loop, which should always be used as a source of
symmetry information in preference to the above space-group names.
They are only intended as comments.
;
_olex2_refinement_description
;
1. Fixed Uiso
 At 1.2 times of:
  All C(H) groups
 At 1.5 times of:
  All C(H,H,H) groups
2.a Aromatic/amide H refined with riding coordinates:
 C36(H36), C10(H10), C32(H32), C19(H19), C23(H23), C6(H6), C15(H15), C28(H28),
 C2(H2), C11(H11), C37(H37), C35(H35), C9(H9), C24(H24), C22(H22), C20(H20),
 C7(H7), C33(H33)
2.b Idealised Me refined as rotating group:
 C26(H26A,H26B,H26C), C39(H39A,H39B,H39C), C13(H13A,H13B,H13C)
;
_olex2_submission_special_instructions 'No special instructions were received'

loop_
_space_group_symop_operation_xyz
'x, y, z'
'-x+1/2, y+1/2, -z+1/2'
'-x, -y, -z'
'x-1/2, -y-1/2, z-1/2'

loop_
_atom_site_label
_atom_site_type_symbol
_atom_site_fract_x
_atom_site_fract_y
_atom_site_fract_z
_atom_site_U_iso_or_equiv
_atom_site_adp_type
_atom_site_occupancy
_atom_site_site_symmetry_order
_atom_site_calc_flag
_atom_site_refinement_flags_posn
_atom_site_refinement_flags_adp
_atom_site_refinement_flags_occupancy
_atom_site_disorder_assembly
_atom_site_disorder_group
S1 S 0.65323(6) 0.46078(4) 0.65491(2) 0.04580(17) Uani 1 1 d . . . . .
S3 S 0.04378(6) 0.46549(4) 0.39461(2) 0.04910(18) Uani 1 1 d . . . . .
S2 S 0.35379(6) 0.53839(4) 0.70404(2) 0.05171(19) Uani 1 1 d . . . . .
O12 O 0.34211(15) 0.35243(11) 0.68948(6) 0.0487(4) Uani 1 1 d . . . . .
O7 O 0.64206(15) 0.64682(11) 0.64062(6) 0.0462(4) Uani 1 1 d . . . . .
O2 O 0.06183(15) 0.65177(11) 0.40755(6) 0.0486(4) Uani 1 1 d . . . . .
O9 O 0.71313(18) 0.29656(13) 0.71793(7) 0.0621(5) Uani 1 1 d . . . . .
F3 F 0.5643(2) 1.02219(11) 0.55868(7) 0.0886(6) Uani 1 1 d . . . . .
O15 O 0.41860(17) 0.86432(12) 0.73597(6) 0.0594(5) Uani 1 1 d . . . . .
O1 O 0.22978(19) 0.66614(13) 0.55038(7) 0.0653(5) Uani 1 1 d . . . . .
O6 O 0.4985(2) 0.66178(13) 0.49333(7) 0.0675(5) Uani 1 1 d . . . . .
O4 O -0.00972(19) 0.30043(13) 0.33020(7) 0.0659(5) Uani 1 1 d . . . . .
O11 O 0.21048(19) 0.33926(14) 0.54039(7) 0.0684(5) Uani 1 1 d . . . . .
F4 F 0.2851(2) -0.02171(12) 0.60353(8) 0.0963(6) Uani 1 1 d . . . . .
O10 O 0.69304(18) 0.13512(12) 0.69192(7) 0.0603(5) Uani 1 1 d . . . . .
F1 F 0.15783(19) 1.02667(12) 0.48623(8) 0.0914(6) Uani 1 1 d . . . . .
O14 O 0.44035(18) 0.70347(13) 0.76233(7) 0.0645(5) Uani 1 1 d . . . . .
O5 O 0.0174(2) 0.13944(13) 0.35579(7) 0.0677(5) Uani 1 1 d . . . . .
C18 C 0.3268(2) 0.25922(17) 0.66556(9) 0.0438(5) Uani 1 1 d . . . . .
C31 C 0.6207(2) 0.74021(16) 0.61776(9) 0.0430(5) Uani 1 1 d . . . . .
C5 C 0.0884(2) 0.74481(17) 0.42960(9) 0.0460(5) Uani 1 1 d . . . . .
C17 C 0.2838(2) 0.25125(17) 0.61486(9) 0.0442(5) Uani 1 1 d . . . . .
C36 C 0.6171(2) 0.35539(16) 0.61762(9) 0.0447(5) Uani 1 1 d . . . . .
H36 H 0.584367 0.365704 0.584313 0.054 Uiso 1 1 calc R U . . .
C30 C 0.5715(2) 0.74914(16) 0.56813(9) 0.0431(5) Uani 1 1 d . . . . .
C10 C 0.0878(2) 0.36036(17) 0.43040(9) 0.0479(6) Uani 1 1 d . . . . .
H10 H 0.123256 0.370903 0.463191 0.057 Uiso 1 1 calc R U . . .
C4 C 0.1456(2) 0.75351(18) 0.47761(8) 0.0446(5) Uani 1 1 d . . . . .
C32 C 0.6523(2) 0.82415(18) 0.64812(10) 0.0543(6) Uani 1 1 d . . . . .
H32 H 0.685538 0.816376 0.681516 0.065 Uiso 1 1 calc R U . . .
C19 C 0.3568(2) 0.17545(18) 0.69596(10) 0.0549(6) Uani 1 1 d . . . . .
H19 H 0.386090 0.183001 0.730019 0.066 Uiso 1 1 calc R U . . .
C23 C 0.3186(2) 0.64363(17) 0.66683(9) 0.0506(6) Uani 1 1 d . . . . .
H23 H 0.280058 0.633569 0.634615 0.061 Uiso 1 1 calc R U . . .
C6 C 0.0548(3) 0.82864(19) 0.39956(10) 0.0574(6) Uani 1 1 d . . . . .
H6 H 0.017246 0.820823 0.366988 0.069 Uiso 1 1 calc R U . . .
C29 C 0.5410(2) 0.65737(18) 0.53784(9) 0.0489(6) Uani 1 1 d . . . . .
C3 C 0.1800(2) 0.66173(18) 0.50710(9) 0.0488(6) Uani 1 1 d . . . . .
C15 C 0.2799(2) 0.43714(17) 0.61167(9) 0.0491(6) Uani 1 1 d . . . . .
H15 H 0.269210 0.498233 0.594096 0.059 Uiso 1 1 calc R U . . .
C27 C 0.6135(2) 0.56163(16) 0.61303(8) 0.0418(5) Uani 1 1 d . . . . .
C28 C 0.5661(2) 0.56336(17) 0.56479(9) 0.0491(6) Uani 1 1 d . . . . .
H28 H 0.548630 0.502401 0.548049 0.059 Uiso 1 1 calc R U . . .
C14 C 0.3189(2) 0.43784(16) 0.66147(9) 0.0432(5) Uani 1 1 d . . . . .
C16 C 0.2542(2) 0.34292(18) 0.58470(9) 0.0501(6) Uani 1 1 d . . . . .
C2 C 0.1489(2) 0.56775(19) 0.48125(9) 0.0482(6) Uani 1 1 d . . . . .
H2 H 0.168554 0.506655 0.497422 0.058 Uiso 1 1 calc R U . . .
C1 C 0.0924(2) 0.56665(16) 0.43462(8) 0.0428(5) Uani 1 1 d . . . . .
C38 C 0.6834(2) 0.23532(17) 0.68505(9) 0.0467(5) Uani 1 1 d . . . . .
C11 C 0.0743(2) 0.26552(18) 0.41413(9) 0.0507(6) Uani 1 1 d . . . . .
H11 H 0.098356 0.213185 0.436331 0.061 Uiso 1 1 calc R U . . .
C37 C 0.6333(2) 0.26059(18) 0.63373(9) 0.0482(6) Uani 1 1 d . . . . .
H37 H 0.611616 0.208056 0.611221 0.058 Uiso 1 1 calc R U . . .
C12 C 0.0231(2) 0.23986(18) 0.36268(10) 0.0513(6) Uani 1 1 d . . . . .
C25 C 0.4049(2) 0.76364(18) 0.73030(9) 0.0502(6) Uani 1 1 d . . . . .
C35 C 0.5518(2) 0.84603(18) 0.54772(10) 0.0555(6) Uani 1 1 d . . . . .
H35 H 0.518387 0.854939 0.514429 0.067 Uiso 1 1 calc R U . . .
C9 C 0.1703(3) 0.85034(19) 0.49743(10) 0.0574(6) Uani 1 1 d . . . . .
H9 H 0.208989 0.858882 0.529742 0.069 Uiso 1 1 calc R U . . .
C26 C 0.4805(3) 0.8978(2) 0.78302(11) 0.0694(8) Uani 1 1 d . . . . .
H26A H 0.440463 0.868849 0.812859 0.104 Uiso 1 1 calc R U . . .
H26B H 0.476702 0.970405 0.785127 0.104 Uiso 1 1 calc R U . . .
H26C H 0.565442 0.876586 0.782413 0.104 Uiso 1 1 calc R U . . .
C24 C 0.3432(2) 0.73819(19) 0.68139(9) 0.0549(6) Uani 1 1 d . . . . .
H24 H 0.319739 0.790680 0.659164 0.066 Uiso 1 1 calc R U . . .
C22 C 0.2698(2) 0.15432(19) 0.59351(10) 0.0567(6) Uani 1 1 d . . . . .
H22 H 0.241078 0.145699 0.559440 0.068 Uiso 1 1 calc R U . . .
C20 C 0.3421(3) 0.08138(19) 0.67420(11) 0.0620(7) Uani 1 1 d . . . . .
H20 H 0.360899 0.023485 0.693402 0.074 Uiso 1 1 calc R U . . .
C21 C 0.2991(3) 0.07350(19) 0.62362(11) 0.0628(7) Uani 1 1 d . . . . .
C34 C 0.5831(3) 0.92719(18) 0.57807(11) 0.0615(7) Uani 1 1 d . . . . .
C8 C 0.1359(3) 0.9320(2) 0.46778(11) 0.0644(7) Uani 1 1 d . . . . .
C7 C 0.0791(3) 0.9230(2) 0.41956(11) 0.0659(7) Uani 1 1 d . . . . .
H7 H 0.057267 0.980585 0.400700 0.079 Uiso 1 1 calc R U . . .
C33 C 0.6328(3) 0.91843(19) 0.62725(11) 0.0622(7) Uani 1 1 d . . . . .
H33 H 0.653235 0.976094 0.646355 0.075 Uiso 1 1 calc R U . . .
C39 C 0.7433(3) 0.1030(2) 0.74193(11) 0.0747(9) Uani 1 1 d . . . . .
H39A H 0.824866 0.130711 0.746519 0.112 Uiso 1 1 calc R U . . .
H39B H 0.747602 0.030354 0.742932 0.112 Uiso 1 1 calc R U . . .
H39C H 0.690829 0.126631 0.769446 0.112 Uiso 1 1 calc R U . . .
C13 C -0.0293(3) 0.1057(2) 0.30563(11) 0.0802(9) Uani 1 1 d . . . . .
H13A H -0.111630 0.131365 0.300303 0.120 Uiso 1 1 calc R U . . .
H13B H -0.030915 0.032975 0.304808 0.120 Uiso 1 1 calc R U . . .
H13C H 0.023525 0.130333 0.278463 0.120 Uiso 1 1 calc R U . . .

loop_
_atom_site_aniso_label
_atom_site_aniso_U_11
_atom_site_aniso_U_22
_atom_site_aniso_U_33
_atom_site_aniso_U_23
_atom_site_aniso_U_13
_atom_site_aniso_U_12
S1 0.0632(4) 0.0346(3) 0.0395(3) -0.0009(2) -0.0108(3) -0.0010(2)
S3 0.0664(4) 0.0379(3) 0.0428(3) 0.0029(2) -0.0124(3) -0.0012(3)
S2 0.0730(4) 0.0396(3) 0.0423(3) -0.0009(2) -0.0128(3) 0.0043(3)
O12 0.0686(10) 0.0360(9) 0.0414(8) 0.0022(7) -0.0110(7) 0.0032(7)
O7 0.0652(10) 0.0322(8) 0.0410(8) -0.0036(6) -0.0105(7) -0.0020(7)
O2 0.0678(10) 0.0340(8) 0.0439(9) 0.0024(7) -0.0103(7) 0.0006(7)
O9 0.0928(13) 0.0435(10) 0.0495(10) -0.0034(8) -0.0202(9) -0.0030(9)
F3 0.1413(16) 0.0340(8) 0.0900(13) 0.0087(8) -0.0242(11) 0.0023(9)
O15 0.0860(13) 0.0431(10) 0.0488(10) -0.0054(7) -0.0145(9) 0.0012(8)
O1 0.0934(14) 0.0537(11) 0.0485(10) 0.0040(8) -0.0222(9) -0.0053(10)
O6 0.1059(15) 0.0477(10) 0.0484(10) 0.0014(8) -0.0271(10) -0.0025(10)
O4 0.0969(14) 0.0471(10) 0.0534(10) 0.0046(8) -0.0244(10) -0.0002(9)
O11 0.0991(14) 0.0527(11) 0.0530(11) 0.0008(8) -0.0282(10) 0.0009(10)
F4 0.1523(18) 0.0392(9) 0.0967(14) -0.0109(9) -0.0309(12) -0.0020(10)
O10 0.0926(13) 0.0368(9) 0.0512(10) 0.0030(7) -0.0237(9) -0.0004(9)
F1 0.1457(18) 0.0371(9) 0.0912(13) -0.0081(8) -0.0181(12) -0.0070(9)
O14 0.0876(13) 0.0505(11) 0.0549(10) 0.0026(9) -0.0239(9) 0.0025(9)
O5 0.1052(15) 0.0393(10) 0.0583(11) -0.0039(8) -0.0275(10) -0.0014(9)
C18 0.0502(13) 0.0384(12) 0.0427(12) 0.0022(10) -0.0027(10) -0.0020(10)
C31 0.0526(13) 0.0337(11) 0.0426(12) -0.0007(9) -0.0028(10) -0.0007(10)
C5 0.0562(14) 0.0386(12) 0.0432(12) 0.0004(10) -0.0023(10) -0.0016(10)
C17 0.0475(12) 0.0379(12) 0.0471(12) 0.0036(10) -0.0056(10) 0.0016(10)
C36 0.0590(14) 0.0371(12) 0.0379(11) 0.0009(9) -0.0090(10) -0.0019(10)
C30 0.0535(13) 0.0340(12) 0.0416(12) -0.0017(9) -0.0037(10) -0.0011(10)
C10 0.0597(14) 0.0429(13) 0.0410(12) 0.0025(10) -0.0072(10) 0.0012(11)
C4 0.0548(14) 0.0362(12) 0.0429(12) 0.0023(9) -0.0003(10) -0.0014(10)
C32 0.0727(17) 0.0395(13) 0.0505(14) -0.0075(11) -0.0077(12) -0.0028(11)
C19 0.0717(16) 0.0434(14) 0.0497(14) 0.0050(11) -0.0057(12) 0.0041(12)
C23 0.0650(15) 0.0443(13) 0.0423(12) -0.0004(10) -0.0144(11) 0.0066(11)
C6 0.0753(17) 0.0428(14) 0.0539(15) 0.0059(11) -0.0085(12) 0.0030(12)
C29 0.0626(15) 0.0412(13) 0.0427(13) -0.0015(10) -0.0090(11) -0.0018(11)
C3 0.0605(14) 0.0437(13) 0.0422(13) 0.0057(10) -0.0052(11) -0.0001(11)
C15 0.0623(15) 0.0362(12) 0.0487(13) 0.0056(10) -0.0089(11) 0.0014(10)
C27 0.0510(13) 0.0341(11) 0.0404(11) -0.0026(9) -0.0038(9) -0.0017(9)
C28 0.0683(15) 0.0348(12) 0.0440(12) -0.0046(10) -0.0102(11) -0.0036(11)
C14 0.0501(13) 0.0363(12) 0.0432(12) 0.0049(9) -0.0042(10) 0.0038(10)
C16 0.0558(14) 0.0490(14) 0.0452(13) 0.0034(11) -0.0105(11) 0.0015(11)
C2 0.0637(15) 0.0368(12) 0.0441(13) 0.0040(10) -0.0042(11) 0.0018(10)
C1 0.0525(13) 0.0350(11) 0.0410(12) 0.0041(9) -0.0017(10) 0.0012(10)
C38 0.0562(14) 0.0368(12) 0.0471(13) 0.0022(10) -0.0070(10) -0.0015(10)
C11 0.0650(15) 0.0437(13) 0.0432(12) 0.0028(10) -0.0078(11) 0.0010(11)
C37 0.0638(15) 0.0384(13) 0.0423(12) -0.0036(10) -0.0102(11) -0.0024(11)
C12 0.0600(15) 0.0444(13) 0.0493(13) 0.0014(11) -0.0076(11) -0.0005(11)
C25 0.0572(14) 0.0454(14) 0.0481(13) -0.0010(11) -0.0057(11) 0.0060(11)
C35 0.0761(17) 0.0422(13) 0.0479(14) 0.0024(11) -0.0112(12) 0.0007(12)
C9 0.0781(17) 0.0458(14) 0.0481(14) -0.0004(11) -0.0079(12) -0.0056(12)
C26 0.085(2) 0.0611(17) 0.0622(17) -0.0157(14) -0.0229(14) 0.0011(15)
C24 0.0746(17) 0.0438(14) 0.0461(13) 0.0013(11) -0.0140(12) 0.0084(12)
C22 0.0709(17) 0.0462(14) 0.0527(14) -0.0016(11) -0.0142(12) -0.0013(12)
C20 0.0821(19) 0.0397(14) 0.0639(16) 0.0088(12) -0.0093(14) 0.0037(13)
C21 0.0823(19) 0.0357(13) 0.0703(17) -0.0054(12) -0.0108(14) -0.0024(13)
C34 0.0838(19) 0.0325(13) 0.0682(17) 0.0062(12) -0.0043(14) 0.0018(12)
C8 0.090(2) 0.0358(14) 0.0672(17) -0.0090(12) -0.0025(15) -0.0048(13)
C7 0.092(2) 0.0377(14) 0.0679(17) 0.0088(12) -0.0085(15) 0.0052(13)
C33 0.088(2) 0.0373(13) 0.0608(16) -0.0092(12) -0.0088(14) -0.0036(13)
C39 0.109(2) 0.0545(17) 0.0604(17) 0.0155(14) -0.0293(16) 0.0006(16)
C13 0.121(3) 0.0591(18) 0.0597(17) -0.0151(14) -0.0304(17) -0.0033(18)

loop_
_atom_type_symbol
_atom_type_description
_atom_type_scat_dispersion_real
_atom_type_scat_dispersion_imag
_atom_type_scat_source
C C 0.0033 0.0016 'International Tables Vol C Tables 4.2.6.8 and 6.1.1.4'
H H 0.0000 0.0000 'International Tables Vol C Tables 4.2.6.8 and 6.1.1.4'
F F 0.0171 0.0103 'International Tables Vol C Tables 4.2.6.8 and 6.1.1.4'
O O 0.0106 0.0060 'International Tables Vol C Tables 4.2.6.8 and 6.1.1.4'
S S 0.1246 0.1234 'International Tables Vol C Tables 4.2.6.8 and 6.1.1.4'

loop_
_geom_angle_atom_site_label_1
_geom_angle_atom_site_label_2
_geom_angle_atom_site_label_3
_geom_angle
_geom_angle_site_symmetry_1
_geom_angle_site_symmetry_3
_geom_angle_publ_flag
C36 S1 C27 102.67(11) . . ?
C10 S3 C1 102.79(11) . . ?
C23 S2 C14 102.75(11) . . ?
C14 O12 C18 118.91(17) . . ?
C27 O7 C31 118.69(16) . . ?
C1 O2 C5 118.57(17) . . ?
C25 O15 C26 116.3(2) . . ?
C38 O10 C39 115.67(19) . . ?
C12 O5 C13 115.9(2) . . ?
O12 C18 C19 115.7(2) . . ?
C17 C18 O12 121.5(2) . . ?
C17 C18 C19 122.8(2) . . ?
O7 C31 C32 115.68(19) . . ?
C30 C31 O7 121.87(19) . . ?
C30 C31 C32 122.5(2) . . ?
O2 C5 C6 115.4(2) . . ?
C4 C5 O2 122.0(2) . . ?
C4 C5 C6 122.6(2) . . ?
C18 C17 C16 120.1(2) . . ?
C18 C17 C22 118.2(2) . . ?
C22 C17 C16 121.7(2) . . ?
S1 C36 H36 118.1 . . ?
C37 C36 S1 123.89(18) . . ?
C37 C36 H36 118.1 . . ?
C31 C30 C29 119.8(2) . . ?
C31 C30 C35 118.6(2) . . ?
C35 C30 C29 121.5(2) . . ?
S3 C10 H10 117.9 . . ?
C11 C10 S3 124.22(19) . . ?
C11 C10 H10 117.9 . . ?
C5 C4 C3 119.9(2) . . ?
C5 C4 C9 118.9(2) . . ?
C9 C4 C3 121.2(2) . . ?
C31 C32 H32 121.0 . . ?
C33 C32 C31 117.9(2) . . ?
C33 C32 H32 121.0 . . ?
C18 C19 H19 121.0 . . ?
C20 C19 C18 117.9(2) . . ?
C20 C19 H19 121.0 . . ?
S2 C23 H23 118.0 . . ?
C24 C23 S2 123.99(19) . . ?
C24 C23 H23 118.0 . . ?
C5 C6 H6 121.1 . . ?
C7 C6 C5 117.9(2) . . ?
C7 C6 H6 121.1 . . ?
O6 C29 C30 122.0(2) . . ?
O6 C29 C28 123.5(2) . . ?
C28 C29 C30 114.5(2) . . ?
O1 C3 C4 122.0(2) . . ?
O1 C3 C2 123.5(2) . . ?
C2 C3 C4 114.49(19) . . ?
C14 C15 H15 119.4 . . ?
C14 C15 C16 121.2(2) . . ?
C16 C15 H15 119.4 . . ?
O7 C27 S1 104.81(14) . . ?
C28 C27 S1 131.83(18) . . ?
C28 C27 O7 123.4(2) . . ?
C29 C28 H28 119.1 . . ?
C27 C28 C29 121.8(2) . . ?
C27 C28 H28 119.1 . . ?
O12 C14 S2 105.18(15) . . ?
C15 C14 S2 131.31(18) . . ?
C15 C14 O12 123.5(2) . . ?
O11 C16 C17 122.3(2) . . ?
O11 C16 C15 123.1(2) . . ?
C15 C16 C17 114.62(19) . . ?
C3 C2 H2 119.3 . . ?
C1 C2 C3 121.4(2) . . ?
C1 C2 H2 119.3 . . ?
O2 C1 S3 105.10(15) . . ?
C2 C1 S3 131.28(18) . . ?
C2 C1 O2 123.6(2) . . ?
O9 C38 O10 123.4(2) . . ?
O9 C38 C37 124.7(2) . . ?
O10 C38 C37 111.9(2) . . ?
C10 C11 H11 118.6 . . ?
C10 C11 C12 122.7(2) . . ?
C12 C11 H11 118.6 . . ?
C36 C37 C38 122.9(2) . . ?
C36 C37 H37 118.6 . . ?
C38 C37 H37 118.6 . . ?
O4 C12 O5 123.6(2) . . ?
O4 C12 C11 125.0(2) . . ?
O5 C12 C11 111.4(2) . . ?
O15 C25 C24 111.8(2) . . ?
O14 C25 O15 123.0(2) . . ?
O14 C25 C24 125.2(2) . . ?
C30 C35 H35 121.0 . . ?
C34 C35 C30 118.0(2) . . ?
C34 C35 H35 121.0 . . ?
C4 C9 H9 121.1 . . ?
C8 C9 C4 117.9(2) . . ?
C8 C9 H9 121.1 . . ?
O15 C26 H26A 109.5 . . ?
O15 C26 H26B 109.5 . . ?
O15 C26 H26C 109.5 . . ?
H26A C26 H26B 109.5 . . ?
H26A C26 H26C 109.5 . . ?
H26B C26 H26C 109.5 . . ?
C23 C24 C25 123.2(2) . . ?
C23 C24 H24 118.4 . . ?
C25 C24 H24 118.4 . . ?
C17 C22 H22 120.8 . . ?
C21 C22 C17 118.4(2) . . ?
C21 C22 H22 120.8 . . ?
C19 C20 H20 120.4 . . ?
C19 C20 C21 119.2(2) . . ?
C21 C20 H20 120.4 . . ?
F4 C21 C20 117.3(2) . . ?
C22 C21 F4 119.1(2) . . ?
C22 C21 C20 123.5(2) . . ?
F3 C34 C35 118.7(2) . . ?
F3 C34 C33 117.9(2) . . ?
C35 C34 C33 123.4(2) . . ?
F1 C8 C9 119.1(3) . . ?
F1 C8 C7 117.8(3) . . ?
C9 C8 C7 123.0(2) . . ?
C6 C7 C8 119.7(2) . . ?
C6 C7 H7 120.2 . . ?
C8 C7 H7 120.2 . . ?
C32 C33 H33 120.2 . . ?
C34 C33 C32 119.5(2) . . ?
C34 C33 H33 120.2 . . ?
O10 C39 H39A 109.5 . . ?
O10 C39 H39B 109.5 . . ?
O10 C39 H39C 109.5 . . ?
H39A C39 H39B 109.5 . . ?
H39A C39 H39C 109.5 . . ?
H39B C39 H39C 109.5 . . ?
O5 C13 H13A 109.5 . . ?
O5 C13 H13B 109.5 . . ?
O5 C13 H13C 109.5 . . ?
H13A C13 H13B 109.5 . . ?
H13A C13 H13C 109.5 . . ?
H13B C13 H13C 109.5 . . ?

loop_
_geom_bond_atom_site_label_1
_geom_bond_atom_site_label_2
_geom_bond_distance
_geom_bond_site_symmetry_2
_geom_bond_publ_flag
S1 C36 1.729(2) . ?
S1 C27 1.760(2) . ?
S3 C10 1.727(2) . ?
S3 C1 1.760(2) . ?
S2 C23 1.724(2) . ?
S2 C14 1.756(2) . ?
O12 C18 1.383(3) . ?
O12 C14 1.358(3) . ?
O7 C31 1.383(3) . ?
O7 C27 1.362(3) . ?
O2 C5 1.380(3) . ?
O2 C1 1.359(3) . ?
O9 C38 1.208(3) . ?
F3 C34 1.363(3) . ?
O15 C25 1.345(3) . ?
O15 C26 1.442(3) . ?
O1 C3 1.228(3) . ?
O6 C29 1.226(3) . ?
O4 C12 1.204(3) . ?
O11 C16 1.226(3) . ?
F4 C21 1.365(3) . ?
O10 C38 1.338(3) . ?
O10 C39 1.449(3) . ?
F1 C8 1.356(3) . ?
O14 C25 1.202(3) . ?
O5 C12 1.338(3) . ?
O5 C13 1.446(3) . ?
C18 C17 1.378(3) . ?
C18 C19 1.389(3) . ?
C31 C30 1.378(3) . ?
C31 C32 1.394(3) . ?
C5 C4 1.375(3) . ?
C5 C6 1.393(3) . ?
C17 C16 1.469(3) . ?
C17 C22 1.399(3) . ?
C36 H36 0.9300 . ?
C36 C37 1.328(3) . ?
C30 C29 1.474(3) . ?
C30 C35 1.397(3) . ?
C10 H10 0.9300 . ?
C10 C11 1.327(3) . ?
C4 C3 1.473(3) . ?
C4 C9 1.400(3) . ?
C32 H32 0.9300 . ?
C32 C33 1.369(4) . ?
C19 H19 0.9300 . ?
C19 C20 1.369(4) . ?
C23 H23 0.9300 . ?
C23 C24 1.328(3) . ?
C6 H6 0.9300 . ?
C6 C7 1.370(4) . ?
C29 C28 1.444(3) . ?
C3 C2 1.444(3) . ?
C15 H15 0.9300 . ?
C15 C14 1.338(3) . ?
C15 C16 1.448(3) . ?
C27 C28 1.333(3) . ?
C28 H28 0.9300 . ?
C2 H2 0.9300 . ?
C2 C1 1.336(3) . ?
C38 C37 1.455(3) . ?
C11 H11 0.9300 . ?
C11 C12 1.464(3) . ?
C37 H37 0.9300 . ?
C25 C24 1.453(3) . ?
C35 H35 0.9300 . ?
C35 C34 1.364(4) . ?
C9 H9 0.9300 . ?
C9 C8 1.368(4) . ?
C26 H26A 0.9600 . ?
C26 H26B 0.9600 . ?
C26 H26C 0.9600 . ?
C24 H24 0.9300 . ?
C22 H22 0.9300 . ?
C22 C21 1.352(4) . ?
C20 H20 0.9300 . ?
C20 C21 1.376(4) . ?
C34 C33 1.369(4) . ?
C8 C7 1.379(4) . ?
C7 H7 0.9300 . ?
C33 H33 0.9300 . ?
C39 H39A 0.9600 . ?
C39 H39B 0.9600 . ?
C39 H39C 0.9600 . ?
C13 H13A 0.9600 . ?
C13 H13B 0.9600 . ?
C13 H13C 0.9600 . ?

loop_
_geom_torsion_atom_site_label_1
_geom_torsion_atom_site_label_2
_geom_torsion_atom_site_label_3
_geom_torsion_atom_site_label_4
_geom_torsion
_geom_torsion_site_symmetry_1
_geom_torsion_site_symmetry_2
_geom_torsion_site_symmetry_3
_geom_torsion_site_symmetry_4
_geom_torsion_publ_flag
S1 C36 C37 C38 0.1(4) . . . . ?
S1 C27 C28 C29 -179.97(19) . . . . ?
S3 C10 C11 C12 1.8(4) . . . . ?
S2 C23 C24 C25 1.1(4) . . . . ?
O12 C18 C17 C16 0.6(3) . . . . ?
O12 C18 C17 C22 -179.5(2) . . . . ?
O12 C18 C19 C20 179.4(2) . . . . ?
O7 C31 C30 C29 -0.5(4) . . . . ?
O7 C31 C30 C35 179.6(2) . . . . ?
O7 C31 C32 C33 -179.9(2) . . . . ?
O7 C27 C28 C29 0.0(4) . . . . ?
O2 C5 C4 C3 -0.2(3) . . . . ?
O2 C5 C4 C9 179.6(2) . . . . ?
O2 C5 C6 C7 -180.0(2) . . . . ?
O9 C38 C37 C36 1.2(4) . . . . ?
F3 C34 C33 C32 179.6(3) . . . . ?
O15 C25 C24 C23 -179.8(2) . . . . ?
O1 C3 C2 C1 178.6(2) . . . . ?
O6 C29 C28 C27 179.3(3) . . . . ?
O10 C38 C37 C36 -178.9(2) . . . . ?
F1 C8 C7 C6 -179.8(3) . . . . ?
O14 C25 C24 C23 0.3(4) . . . . ?
C18 O12 C14 S2 -177.95(15) . . . . ?
C18 O12 C14 C15 0.9(3) . . . . ?
C18 C17 C16 O11 -176.6(2) . . . . ?
C18 C17 C16 C15 3.0(3) . . . . ?
C18 C17 C22 C21 0.0(4) . . . . ?
C18 C19 C20 C21 0.3(4) . . . . ?
C31 O7 C27 S1 -179.88(15) . . . . ?
C31 O7 C27 C28 0.2(3) . . . . ?
C31 C30 C29 O6 -179.1(2) . . . . ?
C31 C30 C29 C28 0.6(3) . . . . ?
C31 C30 C35 C34 0.3(4) . . . . ?
C31 C32 C33 C34 0.3(4) . . . . ?
C5 O2 C1 S3 179.63(16) . . . . ?
C5 O2 C1 C2 -1.2(3) . . . . ?
C5 C4 C3 O1 -179.0(2) . . . . ?
C5 C4 C3 C2 0.1(3) . . . . ?
C5 C4 C9 C8 0.1(4) . . . . ?
C5 C6 C7 C8 0.6(4) . . . . ?
C17 C18 C19 C20 -0.4(4) . . . . ?
C17 C22 C21 F4 179.5(2) . . . . ?
C17 C22 C21 C20 -0.1(4) . . . . ?
C36 S1 C27 O7 -179.23(15) . . . . ?
C36 S1 C27 C28 0.7(3) . . . . ?
C30 C31 C32 C33 0.1(4) . . . . ?
C30 C29 C28 C27 -0.3(4) . . . . ?
C30 C35 C34 F3 -179.9(2) . . . . ?
C30 C35 C34 C33 0.1(4) . . . . ?
C10 S3 C1 O2 178.84(15) . . . . ?
C10 S3 C1 C2 -0.3(3) . . . . ?
C10 C11 C12 O4 1.1(4) . . . . ?
C10 C11 C12 O5 -179.2(2) . . . . ?
C4 C5 C6 C7 -0.9(4) . . . . ?
C4 C3 C2 C1 -0.6(3) . . . . ?
C4 C9 C8 F1 179.5(2) . . . . ?
C4 C9 C8 C7 -0.4(4) . . . . ?
C32 C31 C30 C29 179.5(2) . . . . ?
C32 C31 C30 C35 -0.4(4) . . . . ?
C19 C18 C17 C16 -179.7(2) . . . . ?
C19 C18 C17 C22 0.2(4) . . . . ?
C19 C20 C21 F4 -179.7(3) . . . . ?
C19 C20 C21 C22 -0.1(5) . . . . ?
C23 S2 C14 O12 -178.49(15) . . . . ?
C23 S2 C14 C15 2.7(3) . . . . ?
C6 C5 C4 C3 -179.2(2) . . . . ?
C6 C5 C4 C9 0.6(4) . . . . ?
C29 C30 C35 C34 -179.6(2) . . . . ?
C3 C4 C9 C8 179.9(2) . . . . ?
C3 C2 C1 S3 -179.88(19) . . . . ?
C3 C2 C1 O2 1.2(4) . . . . ?
C27 S1 C36 C37 179.4(2) . . . . ?
C27 O7 C31 C30 0.1(3) . . . . ?
C27 O7 C31 C32 -179.9(2) . . . . ?
C14 S2 C23 C24 -172.5(2) . . . . ?
C14 O12 C18 C17 -2.7(3) . . . . ?
C14 O12 C18 C19 177.6(2) . . . . ?
C14 C15 C16 O11 174.9(3) . . . . ?
C14 C15 C16 C17 -4.7(3) . . . . ?
C16 C17 C22 C21 179.9(2) . . . . ?
C16 C15 C14 S2 -178.53(19) . . . . ?
C16 C15 C14 O12 2.9(4) . . . . ?
C1 S3 C10 C11 -176.9(2) . . . . ?
C1 O2 C5 C4 0.7(3) . . . . ?
C1 O2 C5 C6 179.8(2) . . . . ?
C35 C30 C29 O6 0.8(4) . . . . ?
C35 C30 C29 C28 -179.5(2) . . . . ?
C35 C34 C33 C32 -0.5(5) . . . . ?
C9 C4 C3 O1 1.1(4) . . . . ?
C9 C4 C3 C2 -179.7(2) . . . . ?
C9 C8 C7 C6 0.1(5) . . . . ?
C26 O15 C25 O14 0.7(4) . . . . ?
C26 O15 C25 C24 -179.2(2) . . . . ?
C22 C17 C16 O11 3.4(4) . . . . ?
C22 C17 C16 C15 -177.0(2) . . . . ?
C39 O10 C38 O9 -0.6(4) . . . . ?
C39 O10 C38 C37 179.5(2) . . . . ?
C13 O5 C12 O4 1.1(4) . . . . ?
C13 O5 C12 C11 -178.6(2) . . . . ?
